data_4106385
loop_
_publ_author_name
'Daniel A. DiRocco'
'Tomislav Rovis'

_publ_section_title
;
 Catalytic Asymmetric Intermolecular Stetter Reaction of Enals with
 Nitroalkenes: Enhancement of Catalytic Efficiency through Bifunctional
 Additives
;
_journal_name_full 'Journal of the American Chemical Society'
_journal_page_first 10402
_journal_page_last 10405
_journal_paper_doi 10.1021/ja203810b
_journal_volume 133
_journal_year 2011
_chemical_absolute_configuration ad
_chemical_formula_sum 'C17 H20 Br N O3'
_chemical_formula_weight 366.25
_chemical_name_systematic
;

 ?

;
_space_group_IT_number 19
_symmetry_cell_setting orthorhombic
_symmetry_space_group_name_Hall 'P 2ac 2ab'
_symmetry_space_group_name_H-M 'P 21 21 21'
_atom_sites_solution_hydrogens geom
_atom_sites_solution_primary direct
_atom_sites_solution_secondary difmap
_audit_creation_method SHELXL-97
_cell_angle_alpha 90.00
_cell_angle_beta 90.00
_cell_angle_gamma 90.00
_cell_formula_units_Z 4
_cell_length_a 5.8072(3)
_cell_length_b 12.3826(5)
_cell_length_c 22.3700(9)
_cell_measurement_reflns_used 9483
_cell_measurement_temperature 120
_cell_measurement_theta_max 31.61
_cell_measurement_theta_min 4.28
_cell_volume 1608.59(12)
_computing_cell_refinement 'APEX2 (Bruker, 2009)'
_computing_data_collection 'APEX2 (Bruker, 2009)'
_computing_data_reduction 'APEX2 (Bruker, 2009)'
_computing_molecular_graphics 'Bruker SHELXTL'
_computing_publication_material 'Bruker SHELXTL'
_computing_structure_refinement 'SHELXL-97 (Sheldrick, 1997)'
_computing_structure_solution 'SHELXS-97 (Sheldrick, 1990)'
_diffrn_ambient_temperature 120
_diffrn_measured_fraction_theta_full 0.998
_diffrn_measured_fraction_theta_max 0.998
_diffrn_measurement_device_type 'CCD area detector'
_diffrn_measurement_method 'phi and omega scans'
_diffrn_radiation_monochromator graphite
_diffrn_radiation_source 'fine-focus sealed tube'
_diffrn_radiation_type MoK\a
_diffrn_radiation_wavelength 0.71073
_diffrn_reflns_av_R_equivalents 0.0569
_diffrn_reflns_av_sigmaI/netI 0.0555
_diffrn_reflns_limit_h_max 8
_diffrn_reflns_limit_h_min -8
_diffrn_reflns_limit_k_max 19
_diffrn_reflns_limit_k_min -19
_diffrn_reflns_limit_l_max 34
_diffrn_reflns_limit_l_min -34
_diffrn_reflns_number 43252
_diffrn_reflns_theta_full 33.31
_diffrn_reflns_theta_max 33.31
_diffrn_reflns_theta_min 1.82
_exptl_absorpt_coefficient_mu 2.567
_exptl_absorpt_correction_T_max 0.8209
_exptl_absorpt_correction_T_min 0.5628
_exptl_absorpt_correction_type multi-scan
_exptl_absorpt_process_details 'Sheldrick, G. M. (2008) SADABS. University of G\"ottingen, Germany.'
_exptl_crystal_colour colourless
_exptl_crystal_density_diffrn 1.512
_exptl_crystal_description plate
_exptl_crystal_F_000 752
_exptl_crystal_size_max 0.25
_exptl_crystal_size_mid 0.22
_exptl_crystal_size_min 0.08
_refine_diff_density_max 1.320
_refine_diff_density_min -1.802
_refine_diff_density_rms 0.454
_refine_ls_abs_structure_details 'Flack H D (1983), Acta Cryst. A39, 876-881'
_refine_ls_abs_structure_Flack -0.003(11)
_refine_ls_extinction_method none
_refine_ls_goodness_of_fit_ref 1.179
_refine_ls_hydrogen_treatment constr
_refine_ls_matrix_type full
_refine_ls_number_parameters 200
_refine_ls_number_reflns 6182
_refine_ls_number_restraints 0
_refine_ls_restrained_S_all 1.179
_refine_ls_R_factor_all 0.0619
_refine_ls_R_factor_gt 0.0379
_refine_ls_shift/su_max 0.001
_refine_ls_shift/su_mean 0.000
_refine_ls_structure_factor_coef Fsqd
_refine_ls_weighting_details 'calc w=1/[\s^2^(Fo^2^)+(0.0936P)^2^+0.0000P] where P=(Fo^2^+2Fc^2^)/3'
_refine_ls_weighting_scheme calc
_refine_ls_wR_factor_gt 0.0931
_refine_ls_wR_factor_ref 0.1594
_reflns_number_gt 5135
_reflns_number_total 6182
_reflns_threshold_expression >2sigma(I)
_cod_data_source_file ja203810b_si_002.cif
_cod_data_source_block rovis101_0m
_cod_database_code 4106385

loop_
_symmetry_equiv_pos_as_xyz
'x, y, z'
'-x+1/2, -y, z+1/2'
'-x, y+1/2, -z+1/2'
'x+1/2, -y+1/2, -z'

loop_
_atom_site_label
_atom_site_type_symbol
_atom_site_fract_x
_atom_site_fract_y
_atom_site_fract_z
_atom_site_U_iso_or_equiv
_atom_site_adp_type
_atom_site_occupancy
_atom_site_symmetry_multiplicity
_atom_site_calc_flag
_atom_site_refinement_flags
Br1 Br 0.71686(7) 0.02537(3) -0.037405(15) 0.02411(11) Uani 1 1 d .
C1 C 0.6344(6) 0.1143(2) 0.02802(13) 0.0152(6) Uani 1 1 d .
C2 C 0.4216(6) 0.0992(3) 0.05598(14) 0.0173(6) Uani 1 1 d .
H2 H 0.3214 0.0452 0.0433 0.021 Uiso 1 1 calc R
C3 C 0.3635(6) 0.1669(2) 0.10323(14) 0.0157(5) Uani 1 1 d .
H3 H 0.2229 0.1574 0.1224 0.019 Uiso 1 1 calc R
C4 C 0.5115(5) 0.2489(2) 0.12259(13) 0.0128(5) Uani 1 1 d .
C5 C 0.7239(6) 0.2625(2) 0.09324(14) 0.0160(5) Uani 1 1 d .
H5 H 0.8238 0.3168 0.1055 0.019 Uiso 1 1 calc R
C6 C 0.7857(6) 0.1954(2) 0.04595(13) 0.0161(5) Uani 1 1 d .
H6 H 0.9261 0.2046 0.0266 0.019 Uiso 1 1 calc R
C7 C 0.4390(6) 0.3138(2) 0.17421(14) 0.0146(5) Uani 1 1 d .
H7 H 0.2939 0.2991 0.1898 0.018 Uiso 1 1 calc R
C8 C 0.5602(6) 0.3918(2) 0.20110(14) 0.0150(5) Uani 1 1 d .
H8 H 0.7019 0.4099 0.1846 0.018 Uiso 1 1 calc R
C9 C 0.4865(5) 0.4510(2) 0.25474(14) 0.0128(5) Uani 1 1 d .
C10 C 0.2629(5) 0.4230(2) 0.28754(12) 0.0115(5) Uani 1 1 d .
H10 H 0.1628 0.3805 0.2613 0.014 Uiso 1 1 calc R
C11 C 0.3196(5) 0.3571(2) 0.34476(13) 0.0125(5) Uani 1 1 d .
H11 H 0.4167 0.4021 0.3705 0.015 Uiso 1 1 calc R
C12 C 0.0998(6) 0.3288(3) 0.37989(14) 0.0177(6) Uani 1 1 d .
H12A H 0.0228 0.3949 0.3918 0.021 Uiso 1 1 calc R
H12B H -0.0042 0.2886 0.3542 0.021 Uiso 1 1 calc R
C13 C 0.1541(6) 0.2617(3) 0.43543(15) 0.0198(6) Uani 1 1 d .
H13A H 0.2427 0.3050 0.4633 0.024 Uiso 1 1 calc R
H13B H 0.0114 0.2413 0.4549 0.024 Uiso 1 1 calc R
C14 C 0.2896(7) 0.1601(3) 0.41979(14) 0.0217(6) Uani 1 1 d .
H14A H 0.3293 0.1218 0.4562 0.026 Uiso 1 1 calc R
H14B H 0.1949 0.1129 0.3955 0.026 Uiso 1 1 calc R
C15 C 0.5087(7) 0.1887(3) 0.38582(17) 0.0240(7) Uani 1 1 d .
H15A H 0.5883 0.1229 0.3746 0.029 Uiso 1 1 calc R
H15B H 0.6099 0.2301 0.4116 0.029 Uiso 1 1 calc R
C16 C 0.4551(6) 0.2545(3) 0.32959(15) 0.0176(6) Uani 1 1 d .
H16A H 0.3661 0.2106 0.3021 0.021 Uiso 1 1 calc R
H16B H 0.5980 0.2741 0.3100 0.021 Uiso 1 1 calc R
C17 C 0.1415(5) 0.5262(2) 0.30557(13) 0.0139(5) Uani 1 1 d .
H17A H -0.0032 0.5079 0.3247 0.017 Uiso 1 1 calc R
H17B H 0.2356 0.5641 0.3346 0.017 Uiso 1 1 calc R
N1 N 0.0942(5) 0.5999(2) 0.25425(13) 0.0162(5) Uani 1 1 d .
O1 O 0.6083(4) 0.5231(2) 0.27462(11) 0.0193(4) Uani 1 1 d .
O2 O 0.0999(5) 0.5633(2) 0.20317(11) 0.0238(5) Uani 1 1 d .
O3 O 0.0471(5) 0.69425(19) 0.26598(13) 0.0239(5) Uani 1 1 d .

loop_
_atom_site_aniso_label
_atom_site_aniso_U_11
_atom_site_aniso_U_22
_atom_site_aniso_U_33
_atom_site_aniso_U_23
_atom_site_aniso_U_13
_atom_site_aniso_U_12
Br1 0.03010(19) 0.02030(15) 0.02192(16) -0.00702(12) 0.00810(13) 0.00157(13)
C1 0.0192(14) 0.0138(11) 0.0125(13) -0.0003(9) 0.0021(11) 0.0036(10)
C2 0.0193(15) 0.0159(12) 0.0166(14) -0.0007(10) 0.0016(11) -0.0020(11)
C3 0.0157(14) 0.0168(13) 0.0145(13) 0.0017(10) 0.0037(11) -0.0020(11)
C4 0.0124(13) 0.0138(11) 0.0123(12) 0.0011(10) 0.0011(10) 0.0015(10)
C5 0.0149(13) 0.0168(12) 0.0163(12) -0.0001(10) 0.0015(12) 0.0000(11)
C6 0.0146(12) 0.0174(11) 0.0163(13) 0.0017(10) 0.0037(11) 0.0011(11)
C7 0.0143(14) 0.0163(12) 0.0134(13) 0.0006(10) 0.0025(11) 0.0015(10)
C8 0.0129(13) 0.0177(12) 0.0144(13) 0.0011(10) 0.0018(11) -0.0002(10)
C9 0.0100(12) 0.0127(11) 0.0156(13) 0.0005(9) 0.0000(10) -0.0006(9)
C10 0.0099(14) 0.0121(10) 0.0125(11) -0.0009(9) -0.0004(9) 0.0005(9)
C11 0.0126(14) 0.0129(10) 0.0120(12) 0.0006(9) -0.0013(10) 0.0005(9)
C12 0.0148(15) 0.0228(14) 0.0155(14) 0.0035(11) 0.0030(11) 0.0036(11)
C13 0.0216(16) 0.0250(15) 0.0129(13) 0.0055(12) 0.0059(12) 0.0033(12)
C14 0.0228(16) 0.0224(14) 0.0198(14) 0.0085(12) 0.0013(13) 0.0020(14)
C15 0.0211(17) 0.0282(16) 0.0227(17) 0.0111(14) 0.0035(13) 0.0109(13)
C16 0.0181(15) 0.0190(13) 0.0158(13) 0.0044(11) 0.0026(12) 0.0070(12)
C17 0.0144(12) 0.0140(11) 0.0133(12) 0.0004(11) 0.0002(9) 0.0016(11)
N1 0.0106(12) 0.0158(11) 0.0222(13) 0.0038(10) 0.0002(10) 0.0007(9)
O1 0.0155(11) 0.0205(10) 0.0217(11) -0.0035(9) 0.0012(8) -0.0063(10)
O2 0.0254(14) 0.0288(12) 0.0172(11) 0.0048(10) 0.0015(10) 0.0061(10)
O3 0.0209(13) 0.0140(10) 0.0368(14) 0.0039(10) -0.0006(11) 0.0032(9)

loop_
_atom_type_symbol
_atom_type_description
_atom_type_scat_dispersion_real
_atom_type_scat_dispersion_imag
_atom_type_scat_source
C C 0.0033 0.0016 'International Tables Vol C Tables 4.2.6.8 and 6.1.1.4'
H H 0.0000 0.0000 'International Tables Vol C Tables 4.2.6.8 and 6.1.1.4'
N N 0.0061 0.0033 'International Tables Vol C Tables 4.2.6.8 and 6.1.1.4'
O O 0.0106 0.0060 'International Tables Vol C Tables 4.2.6.8 and 6.1.1.4'
Br Br -0.2901 2.4595 'International Tables Vol C Tables 4.2.6.8 and 6.1.1.4'

loop_
_geom_angle_atom_site_label_1
_geom_angle_atom_site_label_2
_geom_angle_atom_site_label_3
_geom_angle
C6 C1 C2 121.7(3)
C6 C1 Br1 118.8(2)
C2 C1 Br1 119.5(2)
C3 C2 C1 118.3(3)
C2 C3 C4 121.6(3)
C3 C4 C5 118.7(3)
C3 C4 C7 117.7(3)
C5 C4 C7 123.5(3)
C6 C5 C4 120.6(3)
C5 C6 C1 119.1(3)
C8 C7 C4 126.7(3)
C7 C8 C9 125.0(3)
O1 C9 C8 119.5(3)
O1 C9 C10 118.8(3)
C8 C9 C10 121.7(3)
C17 C10 C9 109.4(2)
C17 C10 C11 108.8(2)
C9 C10 C11 109.5(2)
C16 C11 C12 110.5(2)
C16 C11 C10 111.2(2)
C12 C11 C10 111.4(2)
C13 C12 C11 111.6(3)
C14 C13 C12 111.6(3)
C15 C14 C13 110.7(3)
C14 C15 C16 111.3(3)
C15 C16 C11 111.3(3)
N1 C17 C10 113.4(2)
O3 N1 O2 123.7(3)
O3 N1 C17 117.3(3)
O2 N1 C17 119.0(3)

loop_
_geom_bond_atom_site_label_1
_geom_bond_atom_site_label_2
_geom_bond_distance
Br1 C1 1.893(3)
C1 C6 1.393(5)
C1 C2 1.398(5)
C2 C3 1.391(4)
C3 C4 1.399(4)
C4 C5 1.408(5)
C4 C7 1.468(4)
C5 C6 1.392(4)
C7 C8 1.338(4)
C8 C9 1.470(4)
C9 O1 1.223(4)
C9 C10 1.531(4)
C10 C17 1.514(4)
C10 C11 1.554(4)
C11 C16 1.532(4)
C11 C12 1.539(4)
C12 C13 1.528(5)
C13 C14 1.524(5)
C14 C15 1.524(5)
C15 C16 1.530(5)
C17 N1 1.492(4)
N1 O3 1.228(3)
N1 O2 1.230(4)
